data_7116722
loop_
_publ_author_name
'Devendar, Ponnam'
'Nayak, Vadithe Lakshma'
'Yadav, Dharmendra Kumar'
'Kumar, Arigari Niranjana'
'Kumar, Jonnala Kotesh'
'Satya Srinivas, KVN'
'Sridhar, Balasubramanian'
'Khan, Feroz'
'Sastry, Kakaraparthi Pandu'
'Ramakrishna, Sistla'

_publ_section_title
;
 Synthesis and evaluation of anticancer activity of novel andrographolide
 derivatives
;
_journal_issue 5
_journal_name_full 'Med. Chem. Commun.'
_journal_page_first 898
_journal_paper_doi 10.1039/C4MD00566J
_journal_volume 6
_journal_year 2015
_chemical_absolute_configuration rm
_chemical_formula_moiety 'C24 H34 O7'
_chemical_formula_sum 'C24 H34 O7'
_chemical_formula_weight 434.51
_chemical_name_systematic
; 
 ? 
;
_space_group_IT_number 19
_symmetry_cell_setting orthorhombic
_symmetry_space_group_name_Hall 'P 2ac 2ab'
_symmetry_space_group_name_H-M 'P 21 21 21'
_atom_sites_solution_hydrogens geom
_atom_sites_solution_primary direct
_atom_sites_solution_secondary difmap
_audit_block_doi 10.5517/cc10nms2
_audit_creation_method SHELXL-97
_audit_update_record
;
2013-06-07 deposited with the CCDC.
2015-03-09 downloaded from the CCDC.
;
_cell_angle_alpha 90.00
_cell_angle_beta 90.00
_cell_angle_gamma 90.00
_cell_formula_units_Z 4
_cell_length_a 12.4798(16)
_cell_length_b 12.7207(17)
_cell_length_c 14.3452(19)
_cell_measurement_reflns_used 5435
_cell_measurement_temperature 294(2)
_cell_measurement_theta_max 26.44
_cell_measurement_theta_min 2.29
_cell_volume 2277.3(5)
_computing_cell_refinement 'SAINT (Bruker, 2001)'
_computing_data_collection 'SMART (Bruker, 2001)'
_computing_data_reduction SAINT
_computing_molecular_graphics 'SHELXTL/PC (Sheldrick, 1990)'
_computing_publication_material SHELXL97
_computing_structure_refinement 'SHELXL-97 (Sheldrick, 2008)'
_computing_structure_solution 'SHELXS-97 (Sheldrick, 2008)'
_diffrn_ambient_temperature 294(2)
_diffrn_measured_fraction_theta_full 1.000
_diffrn_measured_fraction_theta_max 1.000
_diffrn_measurement_device 'Bruker SMART APEX CCD area-detector'
_diffrn_measurement_device_type 'CCD Area Detector'
_diffrn_measurement_method '\w scan'
_diffrn_radiation_monochromator graphite
_diffrn_radiation_source 'fine-focus sealed tube'
_diffrn_radiation_type MoK\a
_diffrn_radiation_wavelength 0.71073
_diffrn_reflns_av_R_equivalents 0.0219
_diffrn_reflns_av_sigmaI/netI 0.0159
_diffrn_reflns_limit_h_max 14
_diffrn_reflns_limit_h_min -14
_diffrn_reflns_limit_k_max 15
_diffrn_reflns_limit_k_min -15
_diffrn_reflns_limit_l_max 17
_diffrn_reflns_limit_l_min -17
_diffrn_reflns_number 21934
_diffrn_reflns_theta_full 25.00
_diffrn_reflns_theta_max 25.00
_diffrn_reflns_theta_min 2.14
_diffrn_standards_number 0
_exptl_absorpt_coefficient_mu 0.092
_exptl_absorpt_correction_type none
_exptl_crystal_colour colorless
_exptl_crystal_density_diffrn 1.267
_exptl_crystal_density_method 'not measured'
_exptl_crystal_description plate
_exptl_crystal_F_000 936
_exptl_crystal_size_max 0.18
_exptl_crystal_size_mid 0.17
_exptl_crystal_size_min 0.09
_refine_diff_density_max 0.132
_refine_diff_density_min -0.122
_refine_diff_density_rms 0.033
_refine_ls_extinction_method none
_refine_ls_goodness_of_fit_ref 1.053
_refine_ls_hydrogen_treatment constr
_refine_ls_matrix_type full
_refine_ls_number_parameters 285
_refine_ls_number_reflns 2280
_refine_ls_number_restraints 0
_refine_ls_restrained_S_all 1.053
_refine_ls_R_factor_all 0.0357
_refine_ls_R_factor_gt 0.0339
_refine_ls_shift/su_max 0.000
_refine_ls_shift/su_mean 0.000
_refine_ls_structure_factor_coef Fsqd
_refine_ls_weighting_details 'calc w=1/[\s^2^(Fo^2^)+(0.0579P)^2^+0.2823P] where P=(Fo^2^+2Fc^2^)/3'
_refine_ls_weighting_scheme calc
_refine_ls_wR_factor_gt 0.0931
_refine_ls_wR_factor_ref 0.0949
_reflns_number_gt 2171
_reflns_number_total 2280
_reflns_threshold_expression I>2\s(I)
_cod_data_source_file c4md00566j2.cif
_cod_data_source_block as49
_cod_depositor_comments 'Adding full bibliography for 7116721--7116722.cif.'
_cod_database_code 7116722

loop_
_symmetry_equiv_pos_as_xyz
'x, y, z'
'-x+1/2, -y, z+1/2'
'-x, y+1/2, -z+1/2'
'x+1/2, -y+1/2, -z'

loop_
_atom_site_label
_atom_site_type_symbol
_atom_site_fract_x
_atom_site_fract_y
_atom_site_fract_z
_atom_site_U_iso_or_equiv
_atom_site_adp_type
_atom_site_occupancy
_atom_site_symmetry_multiplicity
_atom_site_calc_flag
_atom_site_refinement_flags
C1 C 1.05342(16) 0.66347(19) 0.72292(15) 0.0522(5) Uani 1 1 d .
H1A H 1.0330 0.7369 0.7264 0.063 Uiso 1 1 calc R
H1B H 1.0819 0.6433 0.7832 0.063 Uiso 1 1 calc R
C2 C 1.14043(17) 0.6507(2) 0.64964(16) 0.0561(6) Uani 1 1 d .
H2A H 1.2019 0.6932 0.6668 0.067 Uiso 1 1 calc R
H2B H 1.1632 0.5778 0.6479 0.067 Uiso 1 1 calc R
C3 C 1.10171(17) 0.68321(17) 0.55350(15) 0.0496(5) Uani 1 1 d .
H3 H 1.0868 0.7587 0.5572 0.060 Uiso 1 1 calc R
C4 C 0.99625(16) 0.63069(17) 0.52159(14) 0.0466(5) Uani 1 1 d .
C5 C 0.91285(15) 0.62943(16) 0.60279(13) 0.0417(4) Uani 1 1 d .
H5 H 0.8916 0.7032 0.6098 0.050 Uiso 1 1 calc R
C6 C 0.80853(18) 0.5726(2) 0.57643(15) 0.0576(6) Uani 1 1 d .
H6A H 0.7845 0.5968 0.5158 0.069 Uiso 1 1 calc R
H6B H 0.8219 0.4976 0.5722 0.069 Uiso 1 1 calc R
C7 C 0.72119(18) 0.5931(2) 0.64868(16) 0.0614(6) Uani 1 1 d .
H7A H 0.7008 0.6666 0.6469 0.074 Uiso 1 1 calc R
H7B H 0.6584 0.5513 0.6339 0.074 Uiso 1 1 calc R
C8 C 0.76038(17) 0.56547(19) 0.74478(15) 0.0529(5) Uani 1 1 d .
C9 C 0.86183(16) 0.62485(17) 0.77266(13) 0.0447(5) Uani 1 1 d .
H9 H 0.8461 0.6997 0.7638 0.054 Uiso 1 1 calc R
C10 C 0.95369(15) 0.59716(16) 0.70196(13) 0.0406(4) Uani 1 1 d .
C11 C 0.89263(19) 0.6116(2) 0.87650(14) 0.0593(6) Uani 1 1 d .
H11A H 0.8889 0.5376 0.8925 0.071 Uiso 1 1 calc R
H11B H 0.9663 0.6342 0.8848 0.071 Uiso 1 1 calc R
C12 C 0.82308(18) 0.6718(2) 0.94215(14) 0.0568(6) Uani 1 1 d .
H12 H 0.7525 0.6834 0.9241 0.068 Uiso 1 1 calc R
C13 C 0.85337(18) 0.71042(18) 1.02442(14) 0.0515(5) Uani 1 1 d .
C14 C 0.96042(18) 0.70961(17) 1.07106(14) 0.0498(5) Uani 1 1 d .
H14 H 1.0170 0.7371 1.0304 0.060 Uiso 1 1 calc R
C15 C 0.9412(2) 0.78034(19) 1.15534(17) 0.0637(6) Uani 1 1 d .
H15A H 0.9721 0.7490 1.2108 0.076 Uiso 1 1 calc R
H15B H 0.9742 0.8485 1.1455 0.076 Uiso 1 1 calc R
C16 C 0.7754(2) 0.7590(2) 1.08879(17) 0.0643(6) Uani 1 1 d .
C17 C 1.1990(2) 0.5662(2) 0.45412(19) 0.0618(6) Uani 1 1 d .
H17 H 1.2219 0.5227 0.5069 0.074 Uiso 1 1 calc R
C18 C 1.02157(19) 0.5201(2) 0.48479(17) 0.0593(6) Uani 1 1 d .
H18A H 1.0447 0.4757 0.5359 0.071 Uiso 1 1 calc R
H18B H 0.9574 0.4894 0.4580 0.071 Uiso 1 1 calc R
C19 C 0.9813(2) 0.47875(18) 0.71198(16) 0.0559(5) Uani 1 1 d .
H19A H 1.0481 0.4645 0.6812 0.084 Uiso 1 1 calc R
H19B H 0.9256 0.4373 0.6841 0.084 Uiso 1 1 calc R
H19C H 0.9873 0.4612 0.7768 0.084 Uiso 1 1 calc R
C20 C 0.9516(2) 0.6965(3) 0.44012(17) 0.0746(8) Uani 1 1 d .
H20A H 0.9272 0.7631 0.4632 0.112 Uiso 1 1 calc R
H20B H 0.8928 0.6597 0.4118 0.112 Uiso 1 1 calc R
H20C H 1.0070 0.7075 0.3947 0.112 Uiso 1 1 calc R
C21 C 1.2843(2) 0.5654(2) 0.3797(2) 0.0846(9) Uani 1 1 d .
H21A H 1.2956 0.4947 0.3586 0.127 Uiso 1 1 calc R
H21B H 1.3498 0.5929 0.4048 0.127 Uiso 1 1 calc R
H21C H 1.2616 0.6083 0.3282 0.127 Uiso 1 1 calc R
C22 C 1.07864(19) 0.5849(2) 1.14033(17) 0.0591(6) Uani 1 1 d .
C23 C 1.0883(2) 0.4748(2) 1.1736(2) 0.0795(8) Uani 1 1 d .
H23A H 1.1420 0.4711 1.2215 0.119 Uiso 1 1 calc R
H23B H 1.1085 0.4302 1.1226 0.119 Uiso 1 1 calc R
H23C H 1.0208 0.4519 1.1983 0.119 Uiso 1 1 calc R
C24 C 0.7326(3) 0.4623(2) 0.7821(2) 0.0797(8) Uani 1 1 d .
H24A H 0.6945 0.4141 0.7415 0.096 Uiso 1 1 calc R
H24B H 0.7829 0.4293 0.8245 0.096 Uiso 1 1 calc R
O1 O 1.18440(13) 0.67110(13) 0.48369(12) 0.0607(4) Uani 1 1 d .
O2 O 1.10411(14) 0.52499(15) 0.41547(11) 0.0670(5) Uani 1 1 d .
O3 O 0.98199(11) 0.60225(11) 1.10051(10) 0.0502(4) Uani 1 1 d .
O4 O 1.14439(17) 0.6524(2) 1.14969(18) 0.0999(8) Uani 1 1 d .
O5 O 0.68043(17) 0.7670(2) 1.08091(15) 0.1026(8) Uani 1 1 d .
O6 O 0.82768(15) 0.79172(15) 1.16622(11) 0.0709(5) Uani 1 1 d .
O7 O 0.67643(14) 0.55415(17) 0.81416(13) 0.0771(5) Uani 1 1 d .

loop_
_atom_site_aniso_label
_atom_site_aniso_U_11
_atom_site_aniso_U_22
_atom_site_aniso_U_33
_atom_site_aniso_U_23
_atom_site_aniso_U_13
_atom_site_aniso_U_12
C1 0.0412(10) 0.0697(13) 0.0456(11) -0.0177(10) -0.0078(9) 0.0011(10)
C2 0.0383(10) 0.0736(14) 0.0564(13) -0.0197(12) -0.0044(9) -0.0048(10)
C3 0.0458(11) 0.0481(11) 0.0550(11) -0.0116(10) 0.0060(10) -0.0057(9)
C4 0.0454(11) 0.0553(11) 0.0390(10) -0.0025(9) -0.0003(9) -0.0040(9)
C5 0.0377(9) 0.0497(10) 0.0377(9) -0.0024(8) -0.0034(8) -0.0001(8)
C6 0.0450(11) 0.0857(16) 0.0421(11) -0.0025(11) -0.0059(9) -0.0132(12)
C7 0.0409(11) 0.0905(17) 0.0528(12) -0.0026(13) -0.0048(10) -0.0112(12)
C8 0.0473(11) 0.0654(13) 0.0459(11) -0.0028(10) 0.0089(10) -0.0015(10)
C9 0.0435(10) 0.0543(11) 0.0365(10) -0.0036(8) -0.0012(8) 0.0083(9)
C10 0.0385(9) 0.0480(10) 0.0353(9) -0.0065(8) -0.0037(8) 0.0061(8)
C11 0.0560(13) 0.0835(16) 0.0384(10) -0.0083(11) -0.0038(10) 0.0198(12)
C12 0.0512(12) 0.0786(15) 0.0407(10) -0.0010(11) -0.0008(10) 0.0190(12)
C13 0.0571(12) 0.0604(12) 0.0369(10) 0.0034(9) 0.0071(9) 0.0089(10)
C14 0.0573(12) 0.0513(11) 0.0407(10) 0.0084(9) 0.0026(9) -0.0041(10)
C15 0.0845(17) 0.0528(12) 0.0538(12) -0.0035(11) -0.0063(12) -0.0020(12)
C16 0.0678(16) 0.0806(17) 0.0445(12) -0.0053(12) 0.0069(11) 0.0144(13)
C17 0.0568(13) 0.0639(13) 0.0646(14) -0.0182(12) 0.0143(12) -0.0087(11)
C18 0.0572(12) 0.0676(13) 0.0531(12) -0.0218(11) 0.0109(11) -0.0190(11)
C19 0.0634(13) 0.0552(12) 0.0490(11) 0.0004(10) 0.0038(11) 0.0135(11)
C20 0.0684(16) 0.108(2) 0.0475(12) 0.0169(14) 0.0018(12) -0.0020(16)
C21 0.0713(16) 0.090(2) 0.092(2) -0.0294(17) 0.0336(17) -0.0149(15)
C22 0.0462(11) 0.0784(15) 0.0529(12) 0.0107(12) 0.0023(10) -0.0040(12)
C23 0.0622(15) 0.0767(16) 0.100(2) 0.0126(17) -0.0076(16) 0.0164(14)
C24 0.092(2) 0.0760(18) 0.0712(16) 0.0022(14) 0.0162(15) -0.0150(16)
O1 0.0564(9) 0.0600(9) 0.0656(10) -0.0153(8) 0.0171(8) -0.0144(8)
O2 0.0661(10) 0.0799(11) 0.0549(9) -0.0268(9) 0.0177(8) -0.0185(9)
O3 0.0452(7) 0.0519(8) 0.0536(8) 0.0016(7) -0.0021(7) 0.0002(6)
O4 0.0694(12) 0.1161(17) 0.1142(17) 0.0469(15) -0.0292(12) -0.0354(13)
O5 0.0668(13) 0.171(2) 0.0700(12) -0.0337(14) 0.0101(10) 0.0360(14)
O6 0.0845(12) 0.0782(11) 0.0499(9) -0.0160(9) 0.0107(9) 0.0032(10)
O7 0.0644(10) 0.1022(13) 0.0646(10) -0.0052(10) 0.0223(9) -0.0136(10)

loop_
_atom_type_symbol
_atom_type_description
_atom_type_scat_dispersion_real
_atom_type_scat_dispersion_imag
_atom_type_scat_source
C C 0.0033 0.0000 'International Tables Vol C Tables 4.2.6.8 and 6.1.1.4'
H H 0.0000 0.0000 'International Tables Vol C Tables 4.2.6.8 and 6.1.1.4'
O O 0.0106 0.0000 'International Tables Vol C Tables 4.2.6.8 and 6.1.1.4'

loop_
_geom_angle_atom_site_label_1
_geom_angle_atom_site_label_2
_geom_angle_atom_site_label_3
_geom_angle
C2 C1 C10 112.66(17)
C2 C1 H1A 109.1
C10 C1 H1A 109.1
C2 C1 H1B 109.1
C10 C1 H1B 109.1
H1A C1 H1B 107.8
C3 C2 C1 111.81(17)
C3 C2 H2A 109.3
C1 C2 H2A 109.3
C3 C2 H2B 109.3
C1 C2 H2B 109.3
H2A C2 H2B 107.9
O1 C3 C2 111.88(17)
O1 C3 C4 110.89(15)
C2 C3 C4 114.97(18)
O1 C3 H3 106.1
C2 C3 H3 106.1
C4 C3 H3 106.1
C18 C4 C20 108.12(19)
C18 C4 C3 108.82(17)
C20 C4 C3 107.33(19)
C18 C4 C5 112.59(17)
C20 C4 C5 109.27(17)
C3 C4 C5 110.55(15)
C6 C5 C4 112.69(16)
C6 C5 C10 112.08(17)
C4 C5 C10 117.60(15)
C6 C5 H5 104.3
C4 C5 H5 104.3
C10 C5 H5 104.3
C7 C6 C5 110.95(18)
C7 C6 H6A 109.4
C5 C6 H6A 109.5
C7 C6 H6B 109.5
C5 C6 H6B 109.5
H6A C6 H6B 108.0
C8 C7 C6 110.50(19)
C8 C7 H7A 109.6
C6 C7 H7A 109.6
C8 C7 H7B 109.6
C6 C7 H7B 109.6
H7A C7 H7B 108.1
O7 C8 C24 59.24(16)
O7 C8 C7 114.62(18)
C24 C8 C7 117.9(2)
O7 C8 C9 117.88(17)
C24 C8 C9 123.1(2)
C7 C8 C9 113.20(19)
C8 C9 C11 113.8(2)
C8 C9 C10 108.96(15)
C11 C9 C10 114.58(16)
C8 C9 H9 106.3
C11 C9 H9 106.3
C10 C9 H9 106.3
C1 C10 C19 109.61(18)
C1 C10 C5 107.34(17)
C19 C10 C5 114.27(16)
C1 C10 C9 110.02(15)
C19 C10 C9 108.66(17)
C5 C10 C9 106.88(15)
C12 C11 C9 114.02(18)
C12 C11 H11A 108.7
C9 C11 H11A 108.7
C12 C11 H11B 108.7
C9 C11 H11B 108.7
H11A C11 H11B 107.6
C13 C12 C11 125.6(2)
C13 C12 H12 117.2
C11 C12 H12 117.2
C12 C13 C16 121.4(2)
C12 C13 C14 130.4(2)
C16 C13 C14 108.19(19)
O3 C14 C13 107.57(18)
O3 C14 C15 110.64(17)
C13 C14 C15 102.12(18)
O3 C14 H14 112.0
C13 C14 H14 112.0
C15 C14 H14 112.0
O6 C15 C14 107.55(19)
O6 C15 H15A 110.2
C14 C15 H15A 110.2
O6 C15 H15B 110.2
C14 C15 H15B 110.2
H15A C15 H15B 108.5
O5 C16 O6 122.0(2)
O5 C16 C13 129.1(3)
O6 C16 C13 108.9(2)
O2 C17 O1 111.2(2)
O2 C17 C21 108.2(2)
O1 C17 C21 108.1(2)
O2 C17 H17 109.8
O1 C17 H17 109.8
C21 C17 H17 109.8
O2 C18 C4 110.30(18)
O2 C18 H18A 109.6
C4 C18 H18A 109.6
O2 C18 H18B 109.6
C4 C18 H18B 109.6
H18A C18 H18B 108.1
C10 C19 H19A 109.5
C10 C19 H19B 109.5
H19A C19 H19B 109.5
C10 C19 H19C 109.5
H19A C19 H19C 109.5
H19B C19 H19C 109.5
C4 C20 H20A 109.5
C4 C20 H20B 109.5
H20A C20 H20B 109.5
C4 C20 H20C 109.5
H20A C20 H20C 109.5
H20B C20 H20C 109.5
C17 C21 H21A 109.5
C17 C21 H21B 109.5
H21A C21 H21B 109.5
C17 C21 H21C 109.5
H21A C21 H21C 109.5
H21B C21 H21C 109.5
O4 C22 O3 122.8(2)
O4 C22 C23 125.9(2)
O3 C22 C23 111.2(2)
C22 C23 H23A 109.5
C22 C23 H23B 109.5
H23A C23 H23B 109.5
C22 C23 H23C 109.5
H23A C23 H23C 109.5
H23B C23 H23C 109.5
O7 C24 C8 60.14(16)
O7 C24 H24A 117.8
C8 C24 H24A 117.8
O7 C24 H24B 117.8
C8 C24 H24B 117.8
H24A C24 H24B 114.9
C17 O1 C3 113.64(16)
C17 O2 C18 110.33(16)
C22 O3 C14 116.16(18)
C16 O6 C15 110.87(18)
C24 O7 C8 60.63(16)

loop_
_geom_bond_atom_site_label_1
_geom_bond_atom_site_label_2
_geom_bond_distance
C1 C2 1.520(3)
C1 C10 1.533(3)
C1 H1A 0.9700
C1 H1B 0.9700
C2 C3 1.519(3)
C2 H2A 0.9700
C2 H2B 0.9700
C3 O1 1.446(2)
C3 C4 1.545(3)
C3 H3 0.9800
C4 C18 1.535(3)
C4 C20 1.541(3)
C4 C5 1.562(3)
C5 C6 1.537(3)
C5 C10 1.566(3)
C5 H5 0.9800
C6 C7 1.527(3)
C6 H6A 0.9700
C6 H6B 0.9700
C7 C8 1.504(3)
C7 H7A 0.9700
C7 H7B 0.9700
C8 O7 1.452(3)
C8 C24 1.459(4)
C8 C9 1.528(3)
C9 C11 1.548(3)
C9 C10 1.571(3)
C9 H9 0.9800
C10 C19 1.552(3)
C11 C12 1.492(3)
C11 H11A 0.9700
C11 H11B 0.9700
C12 C13 1.333(3)
C12 H12 0.9300
C13 C16 1.477(3)
C13 C14 1.494(3)
C14 O3 1.455(3)
C14 C15 1.526(3)
C14 H14 0.9800
C15 O6 1.432(3)
C15 H15A 0.9700
C15 H15B 0.9700
C16 O5 1.195(3)
C16 O6 1.354(3)
C17 O2 1.409(3)
C17 O1 1.412(3)
C17 C21 1.507(3)
C17 H17 0.9800
C18 O2 1.433(3)
C18 H18A 0.9700
C18 H18B 0.9700
C19 H19A 0.9600
C19 H19B 0.9600
C19 H19C 0.9600
C20 H20A 0.9600
C20 H20B 0.9600
C20 H20C 0.9600
C21 H21A 0.9600
C21 H21B 0.9600
C21 H21C 0.9600
C22 O4 1.195(3)
C22 O3 1.353(3)
C22 C23 1.485(4)
C23 H23A 0.9600
C23 H23B 0.9600
C23 H23C 0.9600
C24 O7 1.439(4)
C24 H24A 0.9700
C24 H24B 0.9700

loop_
_geom_torsion_atom_site_label_1
_geom_torsion_atom_site_label_2
_geom_torsion_atom_site_label_3
_geom_torsion_atom_site_label_4
_geom_torsion
C10 C1 C2 C3 59.9(3)
C1 C2 C3 O1 179.99(18)
C1 C2 C3 C4 -52.4(3)
O1 C3 C4 C18 47.5(2)
C2 C3 C4 C18 -80.7(2)
O1 C3 C4 C20 -69.3(2)
C2 C3 C4 C20 162.56(19)
O1 C3 C4 C5 171.62(16)
C2 C3 C4 C5 43.5(2)
C18 C4 C5 C6 -54.9(2)
C20 C4 C5 C6 65.2(2)
C3 C4 C5 C6 -176.85(18)
C18 C4 C5 C10 77.8(2)
C20 C4 C5 C10 -162.04(19)
C3 C4 C5 C10 -44.1(2)
C4 C5 C6 C7 -167.85(19)
C10 C5 C6 C7 56.8(2)
C5 C6 C7 C8 -53.8(3)
C6 C7 C8 O7 -163.8(2)
C6 C7 C8 C24 -97.0(3)
C6 C7 C8 C9 57.1(3)
O7 C8 C9 C11 32.7(3)
C24 C8 C9 C11 -37.0(3)
C7 C8 C9 C11 170.4(2)
O7 C8 C9 C10 161.97(19)
C24 C8 C9 C10 92.2(2)
C7 C8 C9 C10 -60.3(2)
C2 C1 C10 C19 67.8(2)
C2 C1 C10 C5 -56.8(2)
C2 C1 C10 C9 -172.73(18)
C6 C5 C10 C1 -176.54(17)
C4 C5 C10 C1 50.5(2)
C6 C5 C10 C19 61.7(2)
C4 C5 C10 C19 -71.3(2)
C6 C5 C10 C9 -58.5(2)
C4 C5 C10 C9 168.49(17)
C8 C9 C10 C1 174.78(17)
C11 C9 C10 C1 -56.4(3)
C8 C9 C10 C19 -65.2(2)
C11 C9 C10 C19 63.6(2)
C8 C9 C10 C5 58.5(2)
C11 C9 C10 C5 -172.64(19)
C8 C9 C11 C12 -74.2(3)
C10 C9 C11 C12 159.5(2)
C9 C11 C12 C13 -150.4(2)
C11 C12 C13 C16 -173.3(2)
C11 C12 C13 C14 3.0(4)
C12 C13 C14 O3 -71.4(3)
C16 C13 C14 O3 105.3(2)
C12 C13 C14 C15 172.1(3)
C16 C13 C14 C15 -11.2(2)
O3 C14 C15 O6 -99.0(2)
C13 C14 C15 O6 15.2(2)
C12 C13 C16 O5 3.4(5)
C14 C13 C16 O5 -173.6(3)
C12 C13 C16 O6 -179.6(2)
C14 C13 C16 O6 3.3(3)
C20 C4 C18 O2 63.5(2)
C3 C4 C18 O2 -52.8(2)
C5 C4 C18 O2 -175.67(17)
C7 C8 C24 O7 -103.5(2)
C9 C8 C24 O7 105.2(2)
O2 C17 O1 C3 59.6(3)
C21 C17 O1 C3 178.1(2)
C2 C3 O1 C17 78.1(2)
C4 C3 O1 C17 -51.7(3)
O1 C17 O2 C18 -63.8(3)
C21 C17 O2 C18 177.7(2)
C4 C18 O2 C17 61.2(3)
O4 C22 O3 C14 -1.5(4)
C23 C22 O3 C14 175.9(2)
C13 C14 O3 C22 176.79(17)
C15 C14 O3 C22 -72.4(2)
O5 C16 O6 C15 -175.8(3)
C13 C16 O6 C15 7.0(3)
C14 C15 O6 C16 -14.4(3)
C7 C8 O7 C24 109.1(3)
C9 C8 O7 C24 -113.8(3)
